data_1521313
loop_
_publ_author_name
'Meden, A.'
'Skapin, S.'
'Kolar, D.'

_publ_section_title
;
 Crystal structure and powder data of davidite-type La2 Ti10.27 Ga9.63 O38
;
_journal_name_full 'Powder Diffraction'
_journal_page_first 36
_journal_page_last 41
_journal_volume 14
_journal_year 1999
_chemical_formula_sum 'Ga9.63 La2 O38 Ti10.26'
_chemical_name_systematic 'La2 Ti10.26 Ga9.63 O38'
_space_group_IT_number 148
_symmetry_space_group_name_Hall '-P 3*'
_symmetry_space_group_name_H-M 'R -3 :R'
_cell_angle_alpha 68.458
_cell_angle_beta 68.458
_cell_angle_gamma 68.458
_cell_formula_units_Z 1
_cell_length_a 9.1878
_cell_length_b 9.1878
_cell_length_c 9.1878
_cell_volume 646.373
_citation_journal_id_ASTM PODIE2
_cod_data_source_file Meden_PODIE2_1999_692.cif
_cod_data_source_block Ga9.63La2O38Ti10.26
_cod_original_cell_volume 646.3729
_cod_original_sg_symbol_Hall '-R 3 (-y+z,x+z,-x+y+z)'
_cod_database_code 1521313

loop_
_symmetry_equiv_pos_as_xyz
x,y,z
z,x,y
y,z,x
-x,-y,-z
-z,-x,-y
-y,-z,-x

loop_
_atom_site_label
_atom_site_type_symbol
_atom_site_fract_x
_atom_site_fract_y
_atom_site_fract_z
_atom_site_occupancy
_atom_site_U_iso_or_equiv
Ti3 Ti+4 0.4734 0.0703 0.6568 0.84 0.0
Ga1 Ga+3 0.3497 0.1283 0.0193 0.96 0.0
Ti1 Ti+4 0.3497 0.1283 0.0193 0.03 0.0
Ga3 Ga+3 0.4734 0.0703 0.6568 0.16 0.0
O2 O-2 0.148 0.238 0.939 1 0.0
O6 O-2 0.721 0.238 0.057 1 0.0
Ga4 Ga+3 0.3076 0.3076 0.3076 0.98 0.0
O3 O-2 0.915 0.452 0.313 1 0.0
La2 La+3 0.5 0.5 0.5 1 0.0
Ti2 Ti+4 0.3137 0.7259 0.1452 0.84 0.0
O1 O-2 0.298 0.638 0.372 1 0.0
O4 O-2 0.143 0.515 0.99 1 0.0
O7 O-2 0.2184 0.2184 0.2184 1 0.0
O5 O-2 0.386 0.478 0.148 1 0.0
La1 La+3 0 0 0 1 0.0
Ga2 Ga+3 0.3137 0.7259 0.1452 0.16 0.0
